data_4341838
loop_
_publ_author_name
'Schmidt, Anna-Corina'
'Heinemann, Frank W.'
'Maron, Laurent'
'Meyer, Karsten'

_publ_section_title
;
 A Series of Uranium (IV, V, VI) Tritylimido Complexes, Their Molecular
 and Electronic Structures and Reactivity with CO2.
;
_journal_name_full 'Inorganic chemistry'
_journal_page_first 141126065822007
_journal_paper_doi 10.1021/ic5023517
_journal_year 2014
_chemical_formula_moiety 'C64 H82 N4 O3 U, 3(C4 H8 O)'
_chemical_formula_sum 'C76 H106 N4 O6 U'
_chemical_formula_weight 1409.68
_chemical_name_systematic
; 
 ? 
;
_space_group_IT_number 2
_symmetry_cell_setting triclinic
_symmetry_space_group_name_Hall '-P 1'
_symmetry_space_group_name_H-M 'P -1'
_atom_sites_solution_hydrogens mixed
_atom_sites_solution_primary direct
_atom_sites_solution_secondary difmap
_audit_creation_method SHELXL-97
_cell_angle_alpha 97.328(4)
_cell_angle_beta 91.955(3)
_cell_angle_gamma 108.570(3)
_cell_formula_units_Z 2
_cell_length_a 11.5614(15)
_cell_length_b 13.7841(19)
_cell_length_c 22.867(3)
_cell_measurement_reflns_used 9219
_cell_measurement_temperature 100(2)
_cell_measurement_theta_max 28.12
_cell_measurement_theta_min 2.75
_cell_volume 3415.4(8)
_computing_cell_refinement 'Bruker SAINT'
_computing_data_collection 'Bruker APEX2'
_computing_data_reduction 'Bruker SAINT'
_computing_molecular_graphics 'SHELXTL 6.12 (Bruker AXS, 2002)'
_computing_publication_material 'SHELXTL 6.12 (Bruker AXS, 2002)'
_computing_structure_refinement 'SHELXTL 6.12 (Bruker AXS, 2002)'
_computing_structure_solution 'SHELXTL 6.12 (Bruker AXS, 2002)'
_diffrn_ambient_temperature 100(2)
_diffrn_detector_area_resol_mean 83.33
_diffrn_measured_fraction_theta_full 0.998
_diffrn_measured_fraction_theta_max 0.988
_diffrn_measurement_device_type 'Bruker Kappa APEX II'
_diffrn_measurement_method '\f and \w scans'
_diffrn_radiation_monochromator 'Quazar focussing montel optics'
_diffrn_radiation_source 'ImuS micro-focus tube'
_diffrn_radiation_type MoK\a
_diffrn_radiation_wavelength 0.71073
_diffrn_reflns_av_R_equivalents 0.0458
_diffrn_reflns_av_sigmaI/netI 0.0520
_diffrn_reflns_limit_h_max 15
_diffrn_reflns_limit_h_min -15
_diffrn_reflns_limit_k_max 18
_diffrn_reflns_limit_k_min -18
_diffrn_reflns_limit_l_max 30
_diffrn_reflns_limit_l_min -29
_diffrn_reflns_number 54965
_diffrn_reflns_theta_full 27.00
_diffrn_reflns_theta_max 28.80
_diffrn_reflns_theta_min 2.24
_exptl_absorpt_coefficient_mu 2.431
_exptl_absorpt_correction_T_max 0.746
_exptl_absorpt_correction_T_min 0.643
_exptl_absorpt_correction_type multi-scan
_exptl_absorpt_process_details 'SADABS, Bruker-AXS, 2008'
_exptl_crystal_colour 'light green'
_exptl_crystal_density_diffrn 1.371
_exptl_crystal_density_method 'not measured'
_exptl_crystal_description plate
_exptl_crystal_F_000 1460
_exptl_crystal_size_max 0.18
_exptl_crystal_size_mid 0.16
_exptl_crystal_size_min 0.06
_refine_diff_density_max 1.328
_refine_diff_density_min -1.629
_refine_diff_density_rms 0.103
_refine_ls_extinction_method none
_refine_ls_goodness_of_fit_ref 1.023
_refine_ls_hydrogen_treatment mixed
_refine_ls_matrix_type full
_refine_ls_number_parameters 900
_refine_ls_number_reflns 17617
_refine_ls_number_restraints 218
_refine_ls_restrained_S_all 1.050
_refine_ls_R_factor_all 0.0461
_refine_ls_R_factor_gt 0.0342
_refine_ls_shift/su_max 0.009
_refine_ls_shift/su_mean 0.000
_refine_ls_structure_factor_coef Fsqd
_refine_ls_weighting_details 'calc w=1/[\s^2^(Fo^2^)+(0.0365P)^2^+2.3467P] where P=(Fo^2^+2Fc^2^)/3'
_refine_ls_weighting_scheme calc
_refine_ls_wR_factor_gt 0.0745
_refine_ls_wR_factor_ref 0.0790
_reflns_number_gt 15126
_reflns_number_total 17617
_reflns_threshold_expression >2sigma(I)
_cod_data_source_file ic5023517_si_002.cif
_cod_data_source_block acs1421
_cod_original_sg_symbol_Hall -P1
_cod_original_sg_symbol_H-M P-1
_cod_database_code 4341838

loop_
_symmetry_equiv_pos_as_xyz
'x, y, z'
'-x, -y, -z'

loop_
_atom_site_label
_atom_site_type_symbol
_atom_site_fract_x
_atom_site_fract_y
_atom_site_fract_z
_atom_site_U_iso_or_equiv
_atom_site_adp_type
_atom_site_occupancy
_atom_site_symmetry_multiplicity
_atom_site_calc_flag
_atom_site_refinement_flags
_atom_site_disorder_assembly
_atom_site_disorder_group
U1 U 0.573223(10) 0.846240(8) 0.713760(5) 0.01804(4) Uani 1 1 d . . .
O1 O 0.5394(2) 0.98099(16) 0.76424(10) 0.0287(5) Uani 1 1 d . . .
O2 O 0.54150(19) 0.82205(15) 0.61588(9) 0.0212(4) Uani 1 1 d . . .
O3 O 0.59969(18) 0.72478(15) 0.76102(9) 0.0204(4) Uani 1 1 d . . .
N1 N 0.7753(2) 0.95271(19) 0.78560(11) 0.0221(5) Uani 1 1 d . . .
N2 N 0.7383(2) 1.00373(18) 0.67012(11) 0.0198(5) Uani 1 1 d . . .
N3 N 0.7803(2) 0.81154(18) 0.68299(10) 0.0178(5) Uani 1 1 d . . .
N4 N 0.3710(2) 0.77820(19) 0.72275(12) 0.0213(5) Uani 1 1 d . . .
H4 H 0.349(3) 0.826(3) 0.7328(16) 0.026 Uiso 1 1 d . . .
C1 C 0.8527(3) 1.0530(2) 0.76937(14) 0.0248(7) Uani 1 1 d . . .
H1A H 0.9309 1.0459 0.7565 0.030 Uiso 1 1 calc R . .
H1B H 0.8720 1.1065 0.8048 0.030 Uiso 1 1 calc R . .
C2 C 0.7914(3) 1.0886(2) 0.72030(14) 0.0238(6) Uani 1 1 d . . .
H2A H 0.7256 1.1133 0.7363 0.029 Uiso 1 1 calc R . .
H2B H 0.8522 1.1472 0.7058 0.029 Uiso 1 1 calc R . .
C3 C 0.8382(3) 0.9772(2) 0.63925(13) 0.0202(6) Uani 1 1 d . . .
H3A H 0.9170 1.0130 0.6630 0.024 Uiso 1 1 calc R . .
H3B H 0.8441 1.0026 0.6005 0.024 Uiso 1 1 calc R . .
C4 C 0.8174(3) 0.8608(2) 0.62938(13) 0.0199(6) Uani 1 1 d . . .
H4C H 0.7530 0.8274 0.5967 0.024 Uiso 1 1 calc R . .
H4D H 0.8937 0.8490 0.6172 0.024 Uiso 1 1 calc R . .
C5 C 0.8845(3) 0.8455(2) 0.72961(13) 0.0210(6) Uani 1 1 d . . .
H5A H 0.9517 0.9025 0.7174 0.025 Uiso 1 1 calc R . .
H5B H 0.9155 0.7872 0.7330 0.025 Uiso 1 1 calc R . .
C6 C 0.8484(3) 0.8823(2) 0.78998(13) 0.0229(6) Uani 1 1 d . . .
H6A H 0.8001 0.8215 0.8076 0.027 Uiso 1 1 calc R . .
H6B H 0.9233 0.9188 0.8165 0.027 Uiso 1 1 calc R . .
C7 C 0.7224(3) 0.9674(2) 0.84401(14) 0.0281(7) Uani 1 1 d . . .
H7A H 0.6552 0.9034 0.8481 0.034 Uiso 1 1 calc R . .
H7B H 0.7866 0.9786 0.8763 0.034 Uiso 1 1 calc R . .
C8 C 0.6742(3) 1.0566(2) 0.85083(15) 0.0301(8) Uani 1 1 d . . .
C9 C 0.5804(3) 1.0582(2) 0.81032(15) 0.0292(8) Uani 1 1 d . . .
C10 C 0.5346(3) 1.1425(2) 0.81651(16) 0.0318(8) Uani 1 1 d . . .
C11 C 0.5882(3) 1.2235(2) 0.86292(17) 0.0372(9) Uani 1 1 d . . .
H11 H 0.5594 1.2811 0.8671 0.045 Uiso 1 1 calc R . .
C12 C 0.6815(4) 1.2236(3) 0.90319(17) 0.0371(9) Uani 1 1 d . . .
C13 C 0.7231(3) 1.1389(3) 0.89649(16) 0.0343(8) Uani 1 1 d . . .
H13 H 0.7863 1.1371 0.9236 0.041 Uiso 1 1 calc R . .
C14 C 0.4368(3) 1.1479(3) 0.77322(19) 0.0391(9) Uani 1 1 d . . .
H14A H 0.4405 1.1058 0.7353 0.047 Uiso 1 1 calc R . .
H14B H 0.4568 1.2205 0.7659 0.047 Uiso 1 1 calc R . .
C15 C 0.3030(4) 1.1113(3) 0.7909(2) 0.0559(14) Uani 1 1 d . . .
C16 C 0.2644(4) 0.9963(3) 0.7983(3) 0.083(2) Uani 1 1 d . . .
H16A H 0.3183 0.9867 0.8294 0.125 Uiso 1 1 calc R . .
H16B H 0.2707 0.9553 0.7609 0.125 Uiso 1 1 calc R . .
H16C H 0.1797 0.9736 0.8091 0.125 Uiso 1 1 calc R . .
C17 C 0.2188(4) 1.1238(4) 0.7402(3) 0.0729(18) Uani 1 1 d . . .
H17A H 0.1342 1.1046 0.7514 0.109 Uiso 1 1 calc R . .
H17B H 0.2231 1.0789 0.7041 0.109 Uiso 1 1 calc R . .
H17C H 0.2457 1.1960 0.7331 0.109 Uiso 1 1 calc R . .
C18 C 0.2898(4) 1.1762(3) 0.8477(2) 0.0635(15) Uani 1 1 d . . .
H18A H 0.2037 1.1556 0.8564 0.095 Uiso 1 1 calc R . .
H18B H 0.3181 1.2495 0.8428 0.095 Uiso 1 1 calc R . .
H18C H 0.3392 1.1653 0.8803 0.095 Uiso 1 1 calc R . .
C19 C 0.7389(4) 1.3135(3) 0.95195(18) 0.0476(11) Uani 1 1 d . . .
H19A H 0.6801 1.3147 0.9817 0.071 Uiso 1 1 calc R . .
H19B H 0.7612 1.3784 0.9352 0.071 Uiso 1 1 calc R . .
H19C H 0.8124 1.3055 0.9705 0.071 Uiso 1 1 calc R . .
C20 C 0.6587(3) 1.0379(2) 0.62963(15) 0.0249(7) Uani 1 1 d . . .
H20A H 0.5822 1.0357 0.6484 0.030 Uiso 1 1 calc R . .
H20B H 0.7016 1.1106 0.6245 0.030 Uiso 1 1 calc R . .
C21 C 0.6267(3) 0.9726(2) 0.56989(14) 0.0227(6) Uani 1 1 d . . .
C22 C 0.5700(3) 0.8642(2) 0.56587(13) 0.0200(6) Uani 1 1 d . . .
C23 C 0.5518(3) 0.8026(2) 0.51025(14) 0.0210(6) Uani 1 1 d . . .
C24 C 0.5853(3) 0.8515(2) 0.46037(14) 0.0245(6) Uani 1 1 d . . .
H24 H 0.5723 0.8100 0.4227 0.029 Uiso 1 1 calc R . .
C25 C 0.6368(3) 0.9582(2) 0.46372(15) 0.0269(7) Uani 1 1 d . . .
C26 C 0.6576(3) 1.0171(2) 0.51905(15) 0.0261(7) Uani 1 1 d . . .
H26 H 0.6939 1.0901 0.5224 0.031 Uiso 1 1 calc R . .
C27 C 0.5017(3) 0.6859(2) 0.50368(13) 0.0206(6) Uani 1 1 d . . .
H27A H 0.5119 0.6648 0.5428 0.025 Uiso 1 1 calc R . .
H27B H 0.5523 0.6575 0.4768 0.025 Uiso 1 1 calc R . .
C28 C 0.3661(3) 0.6350(2) 0.47988(13) 0.0201(6) Uani 1 1 d . . .
C29 C 0.3444(3) 0.6542(2) 0.41654(13) 0.0235(6) Uani 1 1 d . . .
H29A H 0.2583 0.6189 0.4025 0.035 Uiso 1 1 calc R . .
H29B H 0.3966 0.6273 0.3908 0.035 Uiso 1 1 calc R . .
H29C H 0.3644 0.7287 0.4158 0.035 Uiso 1 1 calc R . .
C30 C 0.3320(3) 0.5182(2) 0.48123(15) 0.0265(7) Uani 1 1 d . . .
H30A H 0.3417 0.5057 0.5221 0.040 Uiso 1 1 calc R . .
H30B H 0.3859 0.4905 0.4570 0.040 Uiso 1 1 calc R . .
H30C H 0.2468 0.4837 0.4655 0.040 Uiso 1 1 calc R . .
C31 C 0.2848(3) 0.6785(2) 0.51934(14) 0.0256(7) Uani 1 1 d . . .
H31A H 0.3071 0.7532 0.5190 0.038 Uiso 1 1 calc R . .
H31B H 0.2962 0.6652 0.5599 0.038 Uiso 1 1 calc R . .
H31C H 0.1989 0.6449 0.5045 0.038 Uiso 1 1 calc R . .
C32 C 0.6732(3) 1.0078(3) 0.40902(16) 0.0325(8) Uani 1 1 d . . .
H32A H 0.7625 1.0298 0.4082 0.049 Uiso 1 1 calc R . .
H32B H 0.6455 1.0680 0.4096 0.049 Uiso 1 1 calc R . .
H32C H 0.6353 0.9577 0.3738 0.049 Uiso 1 1 calc R . .
C33 C 0.7393(3) 0.6967(2) 0.66405(13) 0.0190(6) Uani 1 1 d . . .
H33A H 0.8014 0.6802 0.6396 0.023 Uiso 1 1 calc R . .
H33B H 0.6620 0.6767 0.6385 0.023 Uiso 1 1 calc R . .
C34 C 0.7186(3) 0.6310(2) 0.71298(12) 0.0181(6) Uani 1 1 d . . .
C35 C 0.6457(3) 0.6461(2) 0.75916(13) 0.0200(6) Uani 1 1 d . . .
C36 C 0.6205(3) 0.5779(3) 0.80143(14) 0.0248(6) Uani 1 1 d . . .
C37 C 0.6645(3) 0.4938(3) 0.79443(15) 0.0290(7) Uani 1 1 d . . .
H37 H 0.6437 0.4454 0.8216 0.035 Uiso 1 1 calc R . .
C38 C 0.7372(3) 0.4780(2) 0.74951(14) 0.0269(7) Uani 1 1 d . . .
C39 C 0.7646(3) 0.5488(2) 0.70950(13) 0.0210(6) Uani 1 1 d . . .
H39 H 0.8160 0.5407 0.6790 0.025 Uiso 1 1 calc R . .
C40 C 0.5397(3) 0.5901(3) 0.85063(14) 0.0305(7) Uani 1 1 d . . .
H40A H 0.4757 0.5224 0.8508 0.037 Uiso 1 1 calc R . .
H40B H 0.4978 0.6391 0.8409 0.037 Uiso 1 1 calc R . .
C41 C 0.6023(4) 0.6283(3) 0.91412(16) 0.0391(9) Uani 1 1 d . . .
C42 C 0.5046(4) 0.6446(4) 0.95396(18) 0.0527(11) Uani 1 1 d . . .
H42A H 0.5412 0.6700 0.9946 0.079 Uiso 1 1 calc R . .
H42B H 0.4384 0.5789 0.9530 0.079 Uiso 1 1 calc R . .
H42C H 0.4717 0.6955 0.9398 0.079 Uiso 1 1 calc R . .
C43 C 0.6531(4) 0.5486(4) 0.93661(18) 0.0519(11) Uani 1 1 d . . .
H43A H 0.7202 0.5417 0.9132 0.078 Uiso 1 1 calc R . .
H43B H 0.5880 0.4815 0.9328 0.078 Uiso 1 1 calc R . .
H43C H 0.6836 0.5715 0.9783 0.078 Uiso 1 1 calc R . .
C44 C 0.7060(4) 0.7309(3) 0.91676(17) 0.0465(10) Uani 1 1 d . . .
H44A H 0.6729 0.7836 0.9054 0.070 Uiso 1 1 calc R . .
H44B H 0.7666 0.7220 0.8894 0.070 Uiso 1 1 calc R . .
H44C H 0.7452 0.7528 0.9571 0.070 Uiso 1 1 calc R . .
C45 C 0.7847(4) 0.3872(3) 0.74370(18) 0.0401(9) Uani 1 1 d . . .
H45A H 0.7512 0.3424 0.7061 0.060 Uiso 1 1 calc R . .
H45B H 0.7595 0.3478 0.7765 0.060 Uiso 1 1 calc R . .
H45C H 0.8743 0.4126 0.7447 0.060 Uiso 1 1 calc R . .
C46 C 0.2635(3) 0.6854(2) 0.72085(14) 0.0199(6) Uani 1 1 d . . .
C47 C 0.1704(3) 0.6730(2) 0.66740(13) 0.0199(6) Uani 1 1 d . . .
C48 C 0.1601(3) 0.7596(2) 0.64498(15) 0.0249(7) Uani 1 1 d . . .
H48 H 0.2115 0.8266 0.6622 0.030 Uiso 1 1 calc R . .
C49 C 0.0758(3) 0.7495(3) 0.59779(15) 0.0292(7) Uani 1 1 d . . .
H49 H 0.0706 0.8093 0.5828 0.035 Uiso 1 1 calc R . .
C50 C -0.0007(3) 0.6521(3) 0.57267(16) 0.0309(7) Uani 1 1 d . . .
H50 H -0.0592 0.6450 0.5408 0.037 Uiso 1 1 calc R . .
C51 C 0.0089(3) 0.5656(3) 0.59433(15) 0.0285(7) Uani 1 1 d . . .
H51 H -0.0428 0.4988 0.5770 0.034 Uiso 1 1 calc R . .
C52 C 0.0936(3) 0.5755(2) 0.64122(14) 0.0243(6) Uani 1 1 d . . .
H52 H 0.0992 0.5154 0.6556 0.029 Uiso 1 1 calc R . .
C53 C 0.1978(3) 0.6914(2) 0.77835(14) 0.0210(6) Uani 1 1 d . . .
C54 C 0.0712(3) 0.6653(2) 0.77903(15) 0.0251(6) Uani 1 1 d . . .
H54 H 0.0213 0.6411 0.7429 0.030 Uiso 1 1 calc R . .
C55 C 0.0166(3) 0.6740(3) 0.83184(16) 0.0327(8) Uani 1 1 d . . .
H55 H -0.0699 0.6562 0.8314 0.039 Uiso 1 1 calc R . .
C56 C 0.0873(3) 0.7086(3) 0.88494(16) 0.0346(8) Uani 1 1 d . . .
H56 H 0.0497 0.7150 0.9209 0.041 Uiso 1 1 calc R . .
C57 C 0.2136(3) 0.7338(3) 0.88543(16) 0.0356(8) Uani 1 1 d . . .
H57 H 0.2628 0.7568 0.9218 0.043 Uiso 1 1 calc R . .
C58 C 0.2679(3) 0.7255(3) 0.83271(15) 0.0305(7) Uani 1 1 d . . .
H58 H 0.3544 0.7433 0.8335 0.037 Uiso 1 1 calc R . .
C59 C 0.3089(3) 0.5914(2) 0.71289(13) 0.0188(6) Uani 1 1 d . . .
C60 C 0.2786(3) 0.5138(2) 0.74837(14) 0.0263(7) Uani 1 1 d . . .
H60 H 0.2289 0.5186 0.7801 0.032 Uiso 1 1 calc R . .
C61 C 0.3198(3) 0.4292(3) 0.73821(16) 0.0318(8) Uani 1 1 d . . .
H61 H 0.2984 0.3771 0.7632 0.038 Uiso 1 1 calc R . .
C62 C 0.3917(3) 0.4202(2) 0.69214(15) 0.0293(7) Uani 1 1 d . . .
H62 H 0.4198 0.3624 0.6853 0.035 Uiso 1 1 calc R . .
C63 C 0.4224(3) 0.4969(2) 0.65595(14) 0.0262(7) Uani 1 1 d . . .
H63 H 0.4718 0.4915 0.6241 0.031 Uiso 1 1 calc R . .
C64 C 0.3810(3) 0.5814(2) 0.66615(13) 0.0215(6) Uani 1 1 d . . .
H64 H 0.4020 0.6331 0.6410 0.026 Uiso 1 1 calc R . .
O100 O -0.0194(3) 0.1407(3) 0.53027(16) 0.0687(9) Uani 1 1 d DU A .
C101 C -0.0319(4) 0.2273(4) 0.5685(2) 0.0549(11) Uani 1 1 d DU . .
H10A H -0.0764 0.2034 0.6030 0.066 Uiso 0.738(6) 1 calc PR A 1
H10B H -0.0787 0.2624 0.5470 0.066 Uiso 0.738(6) 1 calc PR A 1
H10C H -0.1187 0.2201 0.5737 0.066 Uiso 0.262(6) 1 calc PR A 2
H10D H 0.0091 0.2937 0.5542 0.066 Uiso 0.262(6) 1 calc PR A 2
C102 C 0.0930(5) 0.3000(5) 0.5887(3) 0.0515(15) Uani 0.738(6) 1 d PDU A 1
H10E H 0.1093 0.3074 0.6321 0.062 Uiso 0.738(6) 1 calc PR A 1
H10F H 0.1051 0.3690 0.5770 0.062 Uiso 0.738(6) 1 calc PR A 1
C103 C 0.1732(6) 0.2458(5) 0.5560(4) 0.0641(18) Uani 0.738(6) 1 d PDU A 1
H10G H 0.1958 0.2737 0.5186 0.077 Uiso 0.738(6) 1 calc PR A 1
H10H H 0.2491 0.2555 0.5807 0.077 Uiso 0.738(6) 1 calc PR A 1
C104 C 0.1004(4) 0.1373(4) 0.5440(3) 0.0645(13) Uani 1 1 d DU . .
H10I H 0.1290 0.1011 0.5101 0.077 Uiso 0.738(6) 1 calc PR A 1
H10J H 0.1029 0.1024 0.5790 0.077 Uiso 0.738(6) 1 calc PR A 1
H10K H 0.0994 0.0647 0.5412 0.077 Uiso 0.262(6) 1 calc PR A 2
H10L H 0.1579 0.1724 0.5162 0.077 Uiso 0.262(6) 1 calc PR A 2
C112 C 0.0503(17) 0.2141(17) 0.6385(9) 0.068(4) Uani 0.262(6) 1 d PU A 2
H11A H 0.0857 0.2795 0.6660 0.082 Uiso 0.262(6) 1 calc PR A 2
H11B H 0.0026 0.1574 0.6593 0.082 Uiso 0.262(6) 1 calc PR A 2
C113 C 0.1353(14) 0.1878(13) 0.6011(7) 0.045(3) Uani 0.262(6) 1 d PU A 2
H11C H 0.2020 0.2529 0.5986 0.055 Uiso 0.262(6) 1 calc PR A 2
H11D H 0.1719 0.1446 0.6220 0.055 Uiso 0.262(6) 1 calc PR A 2
O200 O 0.0324(4) 0.2582(3) 0.8813(2) 0.0445(14) Uani 0.699(9) 1 d PD B 1
C201 C 0.0038(7) 0.3210(5) 0.8418(3) 0.0477(18) Uani 0.699(9) 1 d PD B 1
H20C H -0.0848 0.2945 0.8293 0.057 Uiso 0.699(9) 1 calc PR B 1
H20D H 0.0495 0.3188 0.8061 0.057 Uiso 0.699(9) 1 calc PR B 1
C202 C 0.0381(6) 0.4298(4) 0.8728(3) 0.0401(15) Uani 0.699(9) 1 d PD B 1
H20E H -0.0283 0.4416 0.8958 0.048 Uiso 0.699(9) 1 calc PR B 1
H20F H 0.0617 0.4809 0.8449 0.048 Uiso 0.699(9) 1 calc PR B 1
C203 C 0.1489(8) 0.4317(5) 0.9131(5) 0.075(3) Uani 0.699(9) 1 d PD B 1
H20G H 0.2235 0.4447 0.8913 0.090 Uiso 0.699(9) 1 calc PR B 1
H20H H 0.1642 0.4860 0.9480 0.090 Uiso 0.699(9) 1 calc PR B 1
C204 C 0.1132(7) 0.3273(5) 0.9314(3) 0.051(2) Uani 0.699(9) 1 d PD B 1
H20I H 0.1862 0.3064 0.9386 0.061 Uiso 0.699(9) 1 calc PR B 1
H20J H 0.0693 0.3260 0.9678 0.061 Uiso 0.699(9) 1 calc PR B 1
O210 O 0.0591(18) 0.2817(13) 0.9118(9) 0.091(4) Uani 0.301(9) 1 d PDU B 2
C211 C 0.047(3) 0.3252(16) 0.8576(8) 0.088(5) Uani 0.301(9) 1 d PDU B 2
H21A H -0.0395 0.3083 0.8428 0.106 Uiso 0.301(9) 1 calc PR B 2
H21B H 0.0935 0.3028 0.8260 0.106 Uiso 0.301(9) 1 calc PR B 2
C212 C 0.103(3) 0.4356(15) 0.8818(9) 0.084(5) Uani 0.301(9) 1 d PDU B 2
H21C H 0.0669 0.4789 0.8609 0.101 Uiso 0.301(9) 1 calc PR B 2
H21D H 0.1927 0.4588 0.8784 0.101 Uiso 0.301(9) 1 calc PR B 2
C213 C 0.074(2) 0.4410(12) 0.9477(7) 0.077(5) Uani 0.301(9) 1 d PDU B 2
H21E H 0.1464 0.4874 0.9729 0.093 Uiso 0.301(9) 1 calc PR B 2
H21F H 0.0061 0.4702 0.9532 0.093 Uiso 0.301(9) 1 calc PR B 2
C214 C 0.0402(17) 0.3443(12) 0.9648(7) 0.068(4) Uani 0.301(9) 1 d PDU B 2
H21G H -0.0463 0.3213 0.9743 0.082 Uiso 0.301(9) 1 calc PR B 2
H21H H 0.0932 0.3426 0.9993 0.082 Uiso 0.301(9) 1 calc PR B 2
O300 O 0.5837(8) 0.0089(6) 0.0525(4) 0.093(3) Uani 0.50 1 d PDU . .
C301 C 0.5940(11) -0.0646(10) -0.0004(5) 0.078(3) Uani 0.50 1 d PDU . .
H30D H 0.6649 -0.0352 -0.0232 0.093 Uiso 0.50 1 calc PR . .
H30E H 0.5917 -0.1332 0.0092 0.093 Uiso 0.50 1 calc PR . .
C302 C 0.4759(13) -0.0638(10) -0.0278(5) 0.070(3) Uani 0.50 1 d PDU . .
H30F H 0.4068 -0.1188 -0.0153 0.084 Uiso 0.50 1 calc PR . .
H30G H 0.4748 -0.0758 -0.0715 0.084 Uiso 0.50 1 calc PR . .
C303 C 0.4649(14) 0.0457(10) -0.0062(6) 0.099(4) Uani 0.50 1 d PDU . .
H30H H 0.4959 0.0912 -0.0364 0.119 Uiso 0.50 1 calc PR . .
H30I H 0.3773 0.0381 -0.0035 0.119 Uiso 0.50 1 calc PR . .
C304 C 0.5260(15) 0.0918(9) 0.0462(5) 0.085(4) Uani 0.50 1 d PDU . .
H30J H 0.4709 0.0981 0.0776 0.102 Uiso 0.50 1 calc PR . .
H30K H 0.5872 0.1601 0.0440 0.102 Uiso 0.50 1 calc PR . .
O400 O 0.9491(9) 1.0822(9) -0.0082(4) 0.096(3) Uani 0.50 1 d PDU . .
C401 C 0.9610(18) 1.0515(11) 0.0495(5) 0.091(4) Uani 0.50 1 d PDU . .
H40D H 1.0353 1.0999 0.0728 0.110 Uiso 0.50 1 calc PR . .
H40E H 0.8888 1.0516 0.0716 0.110 Uiso 0.50 1 calc PR . .
C402 C 0.9693(9) 0.9518(6) 0.0396(3) 0.116(2) Uani 1 1 d DU . .
H40F H 0.8879 0.8978 0.0363 0.140 Uiso 1 1 calc R . .
H40G H 1.0230 0.9401 0.0708 0.140 Uiso 1 1 calc R . .
C403 C 1.030(2) 0.9573(15) -0.0226(8) 0.125(5) Uani 0.50 1 d PDU . .
H40H H 1.1139 0.9546 -0.0182 0.187 Uiso 0.50 1 calc PR . .
H40I H 0.9807 0.8985 -0.0524 0.187 Uiso 0.50 1 calc PR . .

loop_
_atom_site_aniso_label
_atom_site_aniso_U_11
_atom_site_aniso_U_22
_atom_site_aniso_U_33
_atom_site_aniso_U_23
_atom_site_aniso_U_13
_atom_site_aniso_U_12
U1 0.01448(6) 0.01434(5) 0.02295(6) -0.00163(4) 0.00345(4) 0.00290(4)
O1 0.0203(11) 0.0199(10) 0.0398(13) -0.0097(9) 0.0071(9) 0.0030(9)
O2 0.0201(11) 0.0183(9) 0.0234(11) 0.0013(8) 0.0012(8) 0.0047(8)
O3 0.0196(11) 0.0222(10) 0.0196(10) 0.0017(8) 0.0039(8) 0.0074(8)
N1 0.0218(13) 0.0203(12) 0.0209(13) -0.0024(10) 0.0063(10) 0.0040(10)
N2 0.0164(12) 0.0139(11) 0.0264(13) -0.0003(10) 0.0036(10) 0.0024(9)
N3 0.0171(12) 0.0173(11) 0.0165(12) -0.0001(9) 0.0016(9) 0.0032(9)
N4 0.0180(13) 0.0124(11) 0.0327(15) 0.0026(10) 0.0050(10) 0.0037(10)
C1 0.0204(15) 0.0185(13) 0.0261(16) -0.0055(12) 0.0059(12) -0.0036(12)
C2 0.0205(15) 0.0144(13) 0.0314(17) -0.0036(12) 0.0066(12) 0.0007(11)
C3 0.0174(14) 0.0174(13) 0.0245(15) 0.0024(11) 0.0067(11) 0.0035(11)
C4 0.0198(15) 0.0196(13) 0.0205(14) 0.0029(11) 0.0040(11) 0.0065(11)
C5 0.0154(14) 0.0219(14) 0.0234(15) -0.0016(12) 0.0017(11) 0.0046(11)
C6 0.0196(15) 0.0235(14) 0.0222(15) -0.0003(12) 0.0005(11) 0.0039(12)
C7 0.0288(17) 0.0244(15) 0.0258(16) -0.0043(13) 0.0105(13) 0.0036(13)
C8 0.0273(18) 0.0226(15) 0.0332(18) -0.0040(13) 0.0152(14) -0.0001(13)
C9 0.0237(17) 0.0181(14) 0.0382(19) -0.0074(13) 0.0152(14) -0.0009(12)
C10 0.0235(17) 0.0199(14) 0.046(2) -0.0045(14) 0.0178(15) 0.0007(13)
C11 0.037(2) 0.0170(14) 0.051(2) -0.0055(15) 0.0260(17) 0.0008(14)
C12 0.039(2) 0.0257(16) 0.037(2) -0.0077(15) 0.0189(16) 0.0001(15)
C13 0.037(2) 0.0280(16) 0.0289(18) -0.0055(14) 0.0160(15) 0.0010(14)
C14 0.0236(18) 0.0229(16) 0.065(3) -0.0099(17) 0.0132(17) 0.0049(14)
C15 0.027(2) 0.0237(17) 0.110(4) -0.013(2) 0.025(2) 0.0049(15)
C16 0.037(3) 0.026(2) 0.178(6) 0.002(3) 0.048(3) 0.0011(18)
C17 0.021(2) 0.049(3) 0.134(5) -0.036(3) 0.004(3) 0.0096(19)
C18 0.045(3) 0.048(2) 0.100(4) -0.001(3) 0.038(3) 0.019(2)
C19 0.062(3) 0.0297(18) 0.040(2) -0.0111(16) 0.0202(19) 0.0037(18)
C20 0.0206(16) 0.0149(13) 0.0386(18) 0.0018(12) 0.0017(13) 0.0056(11)
C21 0.0187(15) 0.0172(13) 0.0320(17) 0.0038(12) 0.0007(12) 0.0055(11)
C22 0.0175(14) 0.0174(13) 0.0251(15) 0.0047(11) 0.0005(11) 0.0051(11)
C23 0.0185(15) 0.0176(13) 0.0272(16) 0.0057(12) -0.0005(11) 0.0055(11)
C24 0.0232(16) 0.0232(14) 0.0267(16) 0.0045(12) -0.0025(12) 0.0069(12)
C25 0.0221(16) 0.0244(15) 0.0352(18) 0.0113(13) -0.0013(13) 0.0068(13)
C26 0.0216(16) 0.0166(13) 0.0401(19) 0.0086(13) -0.0008(13) 0.0050(12)
C27 0.0249(16) 0.0174(13) 0.0194(14) 0.0033(11) 0.0013(11) 0.0066(12)
C28 0.0213(15) 0.0162(13) 0.0216(15) 0.0008(11) 0.0003(11) 0.0053(11)
C29 0.0233(16) 0.0242(14) 0.0212(15) 0.0002(12) -0.0013(12) 0.0069(12)
C30 0.0236(16) 0.0180(14) 0.0349(18) 0.0040(13) -0.0026(13) 0.0031(12)
C31 0.0265(17) 0.0252(15) 0.0267(16) 0.0049(13) 0.0044(13) 0.0101(13)
C32 0.0288(18) 0.0306(17) 0.039(2) 0.0178(15) 0.0022(14) 0.0066(14)
C33 0.0194(15) 0.0174(13) 0.0195(14) 0.0001(11) 0.0023(11) 0.0059(11)
C34 0.0158(14) 0.0180(13) 0.0178(14) 0.0003(11) -0.0022(10) 0.0032(11)
C35 0.0163(14) 0.0219(14) 0.0202(14) 0.0027(11) -0.0013(11) 0.0044(11)
C36 0.0191(15) 0.0326(16) 0.0227(16) 0.0078(13) 0.0017(12) 0.0068(13)
C37 0.0257(17) 0.0331(17) 0.0290(17) 0.0140(14) 0.0000(13) 0.0073(14)
C38 0.0260(17) 0.0273(15) 0.0283(17) 0.0084(13) -0.0007(13) 0.0088(13)
C39 0.0185(15) 0.0224(14) 0.0216(15) 0.0029(12) 0.0001(11) 0.0063(12)
C40 0.0247(17) 0.046(2) 0.0231(16) 0.0133(15) 0.0088(13) 0.0101(15)
C41 0.038(2) 0.056(2) 0.0243(18) 0.0156(17) 0.0085(15) 0.0136(18)
C42 0.049(3) 0.076(3) 0.030(2) 0.008(2) 0.0155(18) 0.014(2)
C43 0.059(3) 0.068(3) 0.029(2) 0.020(2) -0.0035(18) 0.018(2)
C44 0.046(2) 0.063(3) 0.0238(19) 0.0095(18) 0.0040(16) 0.008(2)
C45 0.048(2) 0.039(2) 0.047(2) 0.0202(17) 0.0079(18) 0.0259(18)
C46 0.0143(14) 0.0150(12) 0.0283(16) 0.0013(11) 0.0039(11) 0.0025(11)
C47 0.0142(14) 0.0228(14) 0.0250(15) 0.0054(12) 0.0070(11) 0.0081(11)
C48 0.0205(16) 0.0227(14) 0.0343(18) 0.0063(13) 0.0100(13) 0.0091(12)
C49 0.0228(17) 0.0352(17) 0.0386(19) 0.0170(15) 0.0105(14) 0.0167(14)
C50 0.0163(16) 0.045(2) 0.0339(18) 0.0137(16) 0.0030(13) 0.0106(14)
C51 0.0183(16) 0.0323(17) 0.0309(17) 0.0054(14) 0.0008(12) 0.0027(13)
C52 0.0195(15) 0.0225(14) 0.0312(17) 0.0068(13) 0.0046(12) 0.0059(12)
C53 0.0199(15) 0.0131(12) 0.0286(16) 0.0012(11) 0.0035(12) 0.0039(11)
C54 0.0216(16) 0.0240(15) 0.0304(17) 0.0051(13) 0.0053(12) 0.0078(12)
C55 0.0255(18) 0.0348(18) 0.039(2) 0.0073(15) 0.0124(14) 0.0101(14)
C56 0.042(2) 0.0317(17) 0.0316(19) 0.0016(15) 0.0155(15) 0.0135(16)
C57 0.036(2) 0.0346(18) 0.0291(18) -0.0055(15) 0.0032(15) 0.0056(15)
C58 0.0224(17) 0.0317(17) 0.0318(18) -0.0025(14) 0.0052(13) 0.0035(14)
C59 0.0139(14) 0.0165(13) 0.0238(15) -0.0011(11) -0.0016(11) 0.0035(11)
C60 0.0320(18) 0.0226(14) 0.0260(16) 0.0020(12) 0.0059(13) 0.0114(13)
C61 0.043(2) 0.0232(15) 0.0329(18) 0.0057(14) 0.0005(15) 0.0154(15)
C62 0.0291(18) 0.0228(15) 0.0379(19) -0.0022(14) -0.0032(14) 0.0142(13)
C63 0.0228(16) 0.0276(15) 0.0271(16) -0.0063(13) -0.0005(12) 0.0109(13)
C64 0.0193(15) 0.0191(13) 0.0241(15) 0.0001(12) -0.0004(11) 0.0050(11)
O100 0.056(2) 0.071(2) 0.079(2) -0.0017(18) -0.0100(17) 0.0255(17)
C101 0.043(2) 0.058(3) 0.070(3) 0.017(2) 0.012(2) 0.021(2)
C102 0.031(3) 0.057(3) 0.062(3) -0.023(3) -0.005(2) 0.021(2)
C103 0.054(3) 0.050(3) 0.080(4) -0.016(3) 0.000(3) 0.017(3)
C104 0.045(3) 0.068(3) 0.078(3) -0.005(2) -0.006(2) 0.023(2)
C112 0.044(6) 0.081(7) 0.070(7) -0.027(6) 0.005(6) 0.021(6)
C113 0.036(5) 0.056(5) 0.051(6) -0.017(5) -0.004(5) 0.033(4)
O200 0.042(3) 0.030(2) 0.056(3) 0.000(2) -0.024(2) 0.0087(18)
C201 0.056(5) 0.028(3) 0.058(4) 0.008(3) -0.012(3) 0.014(3)
C202 0.037(3) 0.026(3) 0.057(4) 0.015(3) 0.003(3) 0.006(2)
C203 0.083(6) 0.040(4) 0.089(7) -0.008(4) -0.043(5) 0.014(4)
C204 0.053(5) 0.046(4) 0.052(4) -0.012(3) -0.022(3) 0.024(3)
O210 0.082(9) 0.089(9) 0.114(10) 0.029(8) 0.010(8) 0.038(7)
C211 0.091(10) 0.081(9) 0.096(11) 0.035(8) -0.002(9) 0.026(8)
C212 0.092(11) 0.068(8) 0.089(10) 0.031(8) 0.003(9) 0.015(9)
C213 0.073(9) 0.074(8) 0.080(9) 0.018(7) -0.004(7) 0.014(7)
C214 0.059(8) 0.081(8) 0.075(9) 0.024(7) 0.007(7) 0.033(7)
O300 0.103(6) 0.063(4) 0.083(5) -0.032(4) 0.038(4) 0.001(4)
C301 0.095(7) 0.070(5) 0.052(5) -0.011(4) 0.030(5) 0.009(5)
C302 0.095(7) 0.072(6) 0.024(6) 0.009(5) 0.008(5) -0.001(6)
C303 0.116(8) 0.085(7) 0.072(7) 0.003(6) 0.035(6) -0.001(6)
C304 0.108(7) 0.062(6) 0.045(6) -0.031(5) 0.015(5) -0.017(5)
O400 0.107(6) 0.143(7) 0.069(5) 0.033(5) 0.012(4) 0.077(5)
C401 0.131(8) 0.092(7) 0.068(7) 0.016(6) 0.048(6) 0.053(6)
C402 0.150(6) 0.109(5) 0.105(5) 0.033(4) 0.064(5) 0.052(5)
C403 0.159(10) 0.101(8) 0.133(10) 0.011(9) 0.078(9) 0.064(8)

loop_
_atom_type_symbol
_atom_type_description
_atom_type_scat_dispersion_real
_atom_type_scat_dispersion_imag
_atom_type_scat_source
C C 0.0033 0.0016 'International Tables Vol C Tables 4.2.6.8 and 6.1.1.4'
H H 0.0000 0.0000 'International Tables Vol C Tables 4.2.6.8 and 6.1.1.4'
N N 0.0061 0.0033 'International Tables Vol C Tables 4.2.6.8 and 6.1.1.4'
O O 0.0106 0.0060 'International Tables Vol C Tables 4.2.6.8 and 6.1.1.4'
U U -9.6767 9.6646 'International Tables Vol C Tables 4.2.6.8 and 6.1.1.4'

loop_
_geom_angle_atom_site_label_1
_geom_angle_atom_site_label_2
_geom_angle_atom_site_label_3
_geom_angle
_geom_angle_site_symmetry_1
_geom_angle_site_symmetry_3
O3 U1 O1 119.33(8) . .
O3 U1 O2 121.24(7) . .
O1 U1 O2 118.22(8) . .
O3 U1 N4 87.93(9) . .
O1 U1 N4 80.05(9) . .
O2 U1 N4 90.95(9) . .
O3 U1 N3 70.91(7) . .
O1 U1 N3 132.11(7) . .
O2 U1 N3 79.74(7) . .
N4 U1 N3 147.09(8) . .
O3 U1 N1 78.49(8) . .
O1 U1 N1 72.05(8) . .
O2 U1 N1 130.91(8) . .
N4 U1 N1 137.03(9) . .
N3 U1 N1 64.39(7) . .
O3 U1 N2 130.67(8) . .
O1 U1 N2 79.42(8) . .
O2 U1 N2 70.90(7) . .
N4 U1 N2 141.39(9) . .
N3 U1 N2 64.62(7) . .
N1 U1 N2 64.06(8) . .
O3 U1 H4 100.0(8) . .
O1 U1 H4 63.5(8) . .
O2 U1 H4 95.0(8) . .
N4 U1 H4 17.2(8) . .
N3 U1 H4 164.2(8) . .
N1 U1 H4 127.7(8) . .
N2 U1 H4 127.9(8) . .
C9 O1 U1 145.1(2) . .
C22 O2 U1 145.58(18) . .
C35 O3 U1 145.54(18) . .
C6 N1 C1 110.5(2) . .
C6 N1 C7 108.2(2) . .
C1 N1 C7 111.6(2) . .
C6 N1 U1 107.01(16) . .
C1 N1 U1 117.05(19) . .
C7 N1 U1 101.87(18) . .
C2 N2 C3 110.0(2) . .
C2 N2 C20 108.3(2) . .
C3 N2 C20 112.3(2) . .
C2 N2 U1 107.36(17) . .
C3 N2 U1 115.91(16) . .
C20 N2 U1 102.53(17) . .
C4 N3 C5 110.6(2) . .
C4 N3 C33 107.0(2) . .
C5 N3 C33 111.5(2) . .
C4 N3 U1 107.60(17) . .
C5 N3 U1 116.40(16) . .
C33 N3 U1 103.14(16) . .
C46 N4 U1 148.15(19) . .
C46 N4 H4 107(3) . .
U1 N4 H4 105(3) . .
N1 C1 C2 112.8(2) . .
N1 C1 H1A 109.0 . .
C2 C1 H1A 109.0 . .
N1 C1 H1B 109.0 . .
C2 C1 H1B 109.0 . .
H1A C1 H1B 107.8 . .
N2 C2 C1 111.6(2) . .
N2 C2 H2A 109.3 . .
C1 C2 H2A 109.3 . .
N2 C2 H2B 109.3 . .
C1 C2 H2B 109.3 . .
H2A C2 H2B 108.0 . .
N2 C3 C4 112.6(2) . .
N2 C3 H3A 109.1 . .
C4 C3 H3A 109.1 . .
N2 C3 H3B 109.1 . .
C4 C3 H3B 109.1 . .
H3A C3 H3B 107.8 . .
N3 C4 C3 112.8(2) . .
N3 C4 H4C 109.0 . .
C3 C4 H4C 109.0 . .
N3 C4 H4D 109.0 . .
C3 C4 H4D 109.0 . .
H4C C4 H4D 107.8 . .
N3 C5 C6 112.7(2) . .
N3 C5 H5A 109.0 . .
C6 C5 H5A 109.0 . .
N3 C5 H5B 109.0 . .
C6 C5 H5B 109.0 . .
H5A C5 H5B 107.8 . .
N1 C6 C5 111.9(3) . .
N1 C6 H6A 109.2 . .
C5 C6 H6A 109.2 . .
N1 C6 H6B 109.2 . .
C5 C6 H6B 109.2 . .
H6A C6 H6B 107.9 . .
C8 C7 N1 113.3(3) . .
C8 C7 H7A 108.9 . .
N1 C7 H7A 108.9 . .
C8 C7 H7B 108.9 . .
N1 C7 H7B 108.9 . .
H7A C7 H7B 107.7 . .
C13 C8 C9 119.9(3) . .
C13 C8 C7 120.3(3) . .
C9 C8 C7 119.8(3) . .
O1 C9 C8 119.0(3) . .
O1 C9 C10 120.9(3) . .
C8 C9 C10 120.0(3) . .
C11 C10 C9 117.5(4) . .
C11 C10 C14 121.1(3) . .
C9 C10 C14 121.4(3) . .
C12 C11 C10 123.3(3) . .
C12 C11 H11 118.4 . .
C10 C11 H11 118.4 . .
C13 C12 C11 117.8(3) . .
C13 C12 C19 120.4(4) . .
C11 C12 C19 121.8(4) . .
C12 C13 C8 121.4(4) . .
C12 C13 H13 119.3 . .
C8 C13 H13 119.3 . .
C10 C14 C15 117.1(4) . .
C10 C14 H14A 108.0 . .
C15 C14 H14A 108.0 . .
C10 C14 H14B 108.0 . .
C15 C14 H14B 108.0 . .
H14A C14 H14B 107.3 . .
C18 C15 C16 110.5(5) . .
C18 C15 C17 109.1(4) . .
C16 C15 C17 108.4(4) . .
C18 C15 C14 110.7(3) . .
C16 C15 C14 109.9(3) . .
C17 C15 C14 108.2(4) . .
C15 C16 H16A 109.5 . .
C15 C16 H16B 109.5 . .
H16A C16 H16B 109.5 . .
C15 C16 H16C 109.5 . .
H16A C16 H16C 109.5 . .
H16B C16 H16C 109.5 . .
C15 C17 H17A 109.5 . .
C15 C17 H17B 109.5 . .
H17A C17 H17B 109.5 . .
C15 C17 H17C 109.5 . .
H17A C17 H17C 109.5 . .
H17B C17 H17C 109.5 . .
C15 C18 H18A 109.5 . .
C15 C18 H18B 109.5 . .
H18A C18 H18B 109.5 . .
C15 C18 H18C 109.5 . .
H18A C18 H18C 109.5 . .
H18B C18 H18C 109.5 . .
C12 C19 H19A 109.5 . .
C12 C19 H19B 109.5 . .
H19A C19 H19B 109.5 . .
C12 C19 H19C 109.5 . .
H19A C19 H19C 109.5 . .
H19B C19 H19C 109.5 . .
C21 C20 N2 113.3(2) . .
C21 C20 H20A 108.9 . .
N2 C20 H20A 108.9 . .
C21 C20 H20B 108.9 . .
N2 C20 H20B 108.9 . .
H20A C20 H20B 107.7 . .
C26 C21 C22 120.1(3) . .
C26 C21 C20 120.4(3) . .
C22 C21 C20 119.5(3) . .
O2 C22 C23 121.6(2) . .
O2 C22 C21 119.3(3) . .
C23 C22 C21 119.0(3) . .
C24 C23 C22 118.5(3) . .
C24 C23 C27 119.9(3) . .
C22 C23 C27 121.6(3) . .
C25 C24 C23 122.8(3) . .
C25 C24 H24 118.6 . .
C23 C24 H24 118.6 . .
C26 C25 C24 117.8(3) . .
C26 C25 C32 121.0(3) . .
C24 C25 C32 121.1(3) . .
C25 C26 C21 121.8(3) . .
C25 C26 H26 119.1 . .
C21 C26 H26 119.1 . .
C23 C27 C28 116.5(2) . .
C23 C27 H27A 108.2 . .
C28 C27 H27A 108.2 . .
C23 C27 H27B 108.2 . .
C28 C27 H27B 108.2 . .
H27A C27 H27B 107.3 . .
C31 C28 C29 108.5(2) . .
C31 C28 C30 109.3(3) . .
C29 C28 C30 109.5(2) . .
C31 C28 C27 109.9(2) . .
C29 C28 C27 111.8(2) . .
C30 C28 C27 107.7(2) . .
C28 C29 H29A 109.5 . .
C28 C29 H29B 109.5 . .
H29A C29 H29B 109.5 . .
C28 C29 H29C 109.5 . .
H29A C29 H29C 109.5 . .
H29B C29 H29C 109.5 . .
C28 C30 H30A 109.5 . .
C28 C30 H30B 109.5 . .
H30A C30 H30B 109.5 . .
C28 C30 H30C 109.5 . .
H30A C30 H30C 109.5 . .
H30B C30 H30C 109.5 . .
C28 C31 H31A 109.5 . .
C28 C31 H31B 109.5 . .
H31A C31 H31B 109.5 . .
C28 C31 H31C 109.5 . .
H31A C31 H31C 109.5 . .
H31B C31 H31C 109.5 . .
C25 C32 H32A 109.5 . .
C25 C32 H32B 109.5 . .
H32A C32 H32B 109.5 . .
C25 C32 H32C 109.5 . .
H32A C32 H32C 109.5 . .
H32B C32 H32C 109.5 . .
N3 C33 C34 116.1(2) . .
N3 C33 H33A 108.3 . .
C34 C33 H33A 108.3 . .
N3 C33 H33B 108.3 . .
C34 C33 H33B 108.3 . .
H33A C33 H33B 107.4 . .
C39 C34 C35 119.8(3) . .
C39 C34 C33 118.8(3) . .
C35 C34 C33 121.3(3) . .
O3 C35 C36 121.6(3) . .
O3 C35 C34 118.9(3) . .
C36 C35 C34 119.6(3) . .
C37 C36 C35 118.4(3) . .
C37 C36 C40 120.5(3) . .
C35 C36 C40 120.9(3) . .
C38 C37 C36 122.9(3) . .
C38 C37 H37 118.6 . .
C36 C37 H37 118.6 . .
C37 C38 C39 117.6(3) . .
C37 C38 C45 121.6(3) . .
C39 C38 C45 120.9(3) . .
C34 C39 C38 121.8(3) . .
C34 C39 H39 119.1 . .
C38 C39 H39 119.1 . .
C36 C40 C41 117.3(3) . .
C36 C40 H40A 108.0 . .
C41 C40 H40A 108.0 . .
C36 C40 H40B 108.0 . .
C41 C40 H40B 108.0 . .
H40A C40 H40B 107.2 . .
C42 C41 C44 109.0(4) . .
C42 C41 C43 109.0(3) . .
C44 C41 C43 109.1(4) . .
C42 C41 C40 107.0(3) . .
C44 C41 C40 111.0(3) . .
C43 C41 C40 111.6(3) . .
C41 C42 H42A 109.5 . .
C41 C42 H42B 109.5 . .
H42A C42 H42B 109.5 . .
C41 C42 H42C 109.5 . .
H42A C42 H42C 109.5 . .
H42B C42 H42C 109.5 . .
C41 C43 H43A 109.5 . .
C41 C43 H43B 109.5 . .
H43A C43 H43B 109.5 . .
C41 C43 H43C 109.5 . .
H43A C43 H43C 109.5 . .
H43B C43 H43C 109.5 . .
C41 C44 H44A 109.5 . .
C41 C44 H44B 109.5 . .
H44A C44 H44B 109.5 . .
C41 C44 H44C 109.5 . .
H44A C44 H44C 109.5 . .
H44B C44 H44C 109.5 . .
C38 C45 H45A 109.5 . .
C38 C45 H45B 109.5 . .
H45A C45 H45B 109.5 . .
C38 C45 H45C 109.5 . .
H45A C45 H45C 109.5 . .
H45B C45 H45C 109.5 . .
N4 C46 C59 107.3(2) . .
N4 C46 C53 110.0(2) . .
C59 C46 C53 111.7(2) . .
N4 C46 C47 111.9(2) . .
C59 C46 C47 107.6(2) . .
C53 C46 C47 108.4(2) . .
C48 C47 C52 118.2(3) . .
C48 C47 C46 120.5(3) . .
C52 C47 C46 121.3(3) . .
C49 C48 C47 121.1(3) . .
C49 C48 H48 119.5 . .
C47 C48 H48 119.5 . .
C50 C49 C48 120.0(3) . .
C50 C49 H49 120.0 . .
C48 C49 H49 120.0 . .
C51 C50 C49 119.5(3) . .
C51 C50 H50 120.2 . .
C49 C50 H50 120.2 . .
C50 C51 C52 120.6(3) . .
C50 C51 H51 119.7 . .
C52 C51 H51 119.7 . .
C51 C52 C47 120.7(3) . .
C51 C52 H52 119.6 . .
C47 C52 H52 119.6 . .
C54 C53 C58 117.7(3) . .
C54 C53 C46 123.2(3) . .
C58 C53 C46 119.1(3) . .
C55 C54 C53 121.1(3) . .
C55 C54 H54 119.5 . .
C53 C54 H54 119.5 . .
C56 C55 C54 120.4(3) . .
C56 C55 H55 119.8 . .
C54 C55 H55 119.8 . .
C55 C56 C57 119.6(3) . .
C55 C56 H56 120.2 . .
C57 C56 H56 120.2 . .
C58 C57 C56 119.9(3) . .
C58 C57 H57 120.0 . .
C56 C57 H57 120.0 . .
C57 C58 C53 121.4(3) . .
C57 C58 H58 119.3 . .
C53 C58 H58 119.3 . .
C60 C59 C64 118.0(3) . .
C60 C59 C46 123.6(3) . .
C64 C59 C46 118.4(3) . .
C59 C60 C61 121.1(3) . .
C59 C60 H60 119.5 . .
C61 C60 H60 119.5 . .
C62 C61 C60 120.5(3) . .
C62 C61 H61 119.7 . .
C60 C61 H61 119.7 . .
C61 C62 C63 119.2(3) . .
C61 C62 H62 120.4 . .
C63 C62 H62 120.4 . .
C62 C63 C64 120.2(3) . .
C62 C63 H63 119.9 . .
C64 C63 H63 119.9 . .
C63 C64 C59 121.0(3) . .
C63 C64 H64 119.5 . .
C59 C64 H64 119.5 . .
C104 O100 C101 106.8(3) . .
O100 C101 C102 108.1(4) . .
O100 C101 C112 99.2(6) . .
C102 C101 C112 59.7(7) . .
O100 C101 H10A 110.1 . .
C102 C101 H10A 110.1 . .
C112 C101 H10A 58.1 . .
O100 C101 H10B 110.1 . .
C102 C101 H10B 110.1 . .
C112 C101 H10B 150.7 . .
H10A C101 H10B 108.4 . .
O100 C101 H10C 111.9 . .
C102 C101 H10C 139.9 . .
C112 C101 H10C 111.9 . .
H10A C101 H10C 54.7 . .
H10B C101 H10C 56.1 . .
O100 C101 H10D 111.9 . .
C102 C101 H10D 53.6 . .
C112 C101 H10D 111.9 . .
H10A C101 H10D 137.9 . .
H10B C101 H10D 58.5 . .
H10C C101 H10D 109.6 . .
C101 C102 C103 101.6(4) . .
C101 C102 H10E 111.5 . .
C103 C102 H10E 111.5 . .
C101 C102 H10F 111.5 . .
C103 C102 H10F 111.5 . .
H10E C102 H10F 109.3 . .
C104 C103 C102 105.8(5) . .
C104 C103 H10G 110.6 . .
C102 C103 H10G 110.6 . .
C104 C103 H10H 110.6 . .
C102 C103 H10H 110.6 . .
H10G C103 H10H 108.7 . .
C113 C104 O100 106.1(7) . .
C113 C104 C103 58.5(8) . .
O100 C104 C103 102.7(4) . .
C113 C104 H10I 142.6 . .
O100 C104 H10I 111.2 . .
C103 C104 H10I 111.2 . .
C113 C104 H10J 55.4 . .
O100 C104 H10J 111.2 . .
C103 C104 H10J 111.2 . .
H10I C104 H10J 109.1 . .
C113 C104 H10K 110.5 . .
O100 C104 H10K 110.5 . .
C103 C104 H10K 146.8 . .
H10I C104 H10K 56.3 . .
H10J C104 H10K 56.9 . .
C113 C104 H10L 110.5 . .
O100 C104 H10L 110.5 . .
C103 C104 H10L 57.1 . .
H10I C104 H10L 55.5 . .
H10J C104 H10L 138.2 . .
H10K C104 H10L 108.7 . .
C113 C112 C101 86.3(12) . .
C113 C112 H11A 114.3 . .
C101 C112 H11A 114.3 . .
C113 C112 H11B 114.3 . .
C101 C112 H11B 114.3 . .
H11A C112 H11B 111.4 . .
C104 C113 C112 121.9(13) . .
C104 C113 H11C 106.8 . .
C112 C113 H11C 106.9 . .
C104 C113 H11D 106.8 . .
C112 C113 H11D 106.8 . .
H11C C113 H11D 106.7 . .
C201 O200 C204 108.0(4) . .
O200 C201 C202 108.9(5) . .
O200 C201 H20C 109.9 . .
C202 C201 H20C 109.9 . .
O200 C201 H20D 109.9 . .
C202 C201 H20D 109.9 . .
H20C C201 H20D 108.3 . .
C201 C202 C203 99.0(5) . .
C201 C202 H20E 112.0 . .
C203 C202 H20E 112.0 . .
C201 C202 H20F 112.0 . .
C203 C202 H20F 112.0 . .
H20E C202 H20F 109.6 . .
C204 C203 C202 104.5(5) . .
C204 C203 H20G 110.9 . .
C202 C203 H20G 110.9 . .
C204 C203 H20H 110.9 . .
C202 C203 H20H 110.9 . .
H20G C203 H20H 108.9 . .
O200 C204 C203 104.9(5) . .
O200 C204 H20I 110.8 . .
C203 C204 H20I 110.8 . .
O200 C204 H20J 110.8 . .
C203 C204 H20J 110.8 . .
H20I C204 H20J 108.8 . .
C214 O210 C211 112.9(13) . .
O210 C211 C212 98.3(13) . .
O210 C211 H21A 112.1 . .
C212 C211 H21A 112.1 . .
O210 C211 H21B 112.1 . .
C212 C211 H21B 112.1 . .
H21A C211 H21B 109.8 . .
C211 C212 C213 103.9(13) . .
C211 C212 H21C 111.0 . .
C213 C212 H21C 111.0 . .
C211 C212 H21D 111.0 . .
C213 C212 H21D 111.0 . .
H21C C212 H21D 109.0 . .
C214 C213 C212 110.9(13) . .
C214 C213 H21E 109.5 . .
C212 C213 H21E 109.5 . .
C214 C213 H21F 109.5 . .
C212 C213 H21F 109.5 . .
H21E C213 H21F 108.1 . .
C213 C214 O210 101.4(12) . .
C213 C214 H21G 111.5 . .
O210 C214 H21G 111.5 . .
C213 C214 H21H 111.5 . .
O210 C214 H21H 111.5 . .
H21G C214 H21H 109.3 . .
C301 O300 C304 121.5(9) . .
C302 C301 O300 90.3(8) . .
C302 C301 H30D 113.6 . .
O300 C301 H30D 113.6 . .
C302 C301 H30E 113.6 . .
O300 C301 H30E 113.6 . .
H30D C301 H30E 110.9 . .
C301 C302 C303 106.9(11) . .
C301 C302 C302 78.7(9) . 2_655
C301 C302 H30F 110.3 . .
C303 C302 H30F 110.3 . .
C302 C302 H30F 112.8 2_655 .
C301 C302 H30G 110.3 . .
C303 C302 H30G 110.3 . .
C302 C302 H30G 130.9 2_655 .
H30F C302 H30G 108.6 . .
C304 C303 C302 114.3(12) . .
C304 C303 C304 121.9(10) . 2_655
C304 C303 H30H 108.7 . .
C302 C303 H30H 108.7 . .
C304 C303 H30H 101.6 2_655 .
C304 C303 H30I 108.7 . .
C302 C303 H30I 108.7 . .
C304 C303 H30I 107.5 2_655 .
H30H C303 H30I 107.6 . .
C303 C304 O300 94.8(9) . .
C303 C304 C303 58.1(10) . 2_655
C303 C304 H30J 112.8 . .
O300 C304 H30J 112.8 . .
C303 C304 H30J 123.6 2_655 .
C303 C304 H30K 112.8 . .
O300 C304 H30K 112.8 . .
C303 C304 H30K 124.8 2_655 .
H30J C304 H30K 110.2 . .
C402 C401 O400 106.7(9) . .
C402 C401 H40D 110.4 . .
O400 C401 H40D 110.4 . .
C402 C401 H40E 110.4 . .
O400 C401 H40E 110.4 . .
H40D C401 H40E 108.6 . .
C401 C402 C403 99.0(10) . .
C401 C402 H40F 112.0 . .
C403 C402 H40F 112.0 . .
C401 C402 H40G 112.0 . .
C403 C402 H40G 112.0 . .
H40F C402 H40G 109.7 . .
C402 C403 C402 106.5(10) 2_775 .
C402 C403 H40H 110.4 2_775 .
C402 C403 H40H 110.4 . .
C402 C403 H40I 110.4 2_775 .
C402 C403 H40I 110.4 . .
H40H C403 H40I 108.6 . .

loop_
_geom_bond_atom_site_label_1
_geom_bond_atom_site_label_2
_geom_bond_distance
_geom_bond_site_symmetry_2
U1 O3 2.198(2) .
U1 O1 2.209(2) .
U1 O2 2.221(2) .
U1 N4 2.253(3) .
U1 N3 2.686(2) .
U1 N1 2.693(3) .
U1 N2 2.719(2) .
U1 H4 2.57(4) .
O1 C9 1.352(4) .
O2 C22 1.352(4) .
O3 C35 1.349(4) .
N1 C6 1.486(4) .
N1 C1 1.489(4) .
N1 C7 1.505(4) .
N2 C2 1.488(4) .
N2 C3 1.491(4) .
N2 C20 1.502(4) .
N3 C4 1.487(4) .
N3 C5 1.494(4) .
N3 C33 1.501(3) .
N4 C46 1.467(4) .
N4 H4 0.79(4) .
C1 C2 1.520(5) .
C1 H1A 0.9900 .
C1 H1B 0.9900 .
C2 H2A 0.9900 .
C2 H2B 0.9900 .
C3 C4 1.529(4) .
C3 H3A 0.9900 .
C3 H3B 0.9900 .
C4 H4C 0.9900 .
C4 H4D 0.9900 .
C5 C6 1.527(4) .
C5 H5A 0.9900 .
C5 H5B 0.9900 .
C6 H6A 0.9900 .
C6 H6B 0.9900 .
C7 C8 1.496(5) .
C7 H7A 0.9900 .
C7 H7B 0.9900 .
C8 C13 1.395(4) .
C8 C9 1.410(5) .
C9 C10 1.416(5) .
C10 C11 1.403(5) .
C10 C14 1.504(6) .
C11 C12 1.394(6) .
C11 H11 0.9500 .
C12 C13 1.391(5) .
C12 C19 1.514(5) .
C13 H13 0.9500 .
C14 C15 1.551(5) .
C14 H14A 0.9900 .
C14 H14B 0.9900 .
C15 C18 1.521(6) .
C15 C16 1.537(6) .
C15 C17 1.550(8) .
C16 H16A 0.9800 .
C16 H16B 0.9800 .
C16 H16C 0.9800 .
C17 H17A 0.9800 .
C17 H17B 0.9800 .
C17 H17C 0.9800 .
C18 H18A 0.9800 .
C18 H18B 0.9800 .
C18 H18C 0.9800 .
C19 H19A 0.9800 .
C19 H19B 0.9800 .
C19 H19C 0.9800 .
C20 C21 1.501(4) .
C20 H20A 0.9900 .
C20 H20B 0.9900 .
C21 C26 1.388(4) .
C21 C22 1.417(4) .
C22 C23 1.406(4) .
C23 C24 1.402(4) .
C23 C27 1.511(4) .
C24 C25 1.391(4) .
C24 H24 0.9500 .
C25 C26 1.383(5) .
C25 C32 1.510(5) .
C26 H26 0.9500 .
C27 C28 1.546(4) .
C27 H27A 0.9900 .
C27 H27B 0.9900 .
C28 C31 1.528(4) .
C28 C29 1.532(4) .
C28 C30 1.536(4) .
C29 H29A 0.9800 .
C29 H29B 0.9800 .
C29 H29C 0.9800 .
C30 H30A 0.9800 .
C30 H30B 0.9800 .
C30 H30C 0.9800 .
C31 H31A 0.9800 .
C31 H31B 0.9800 .
C31 H31C 0.9800 .
C32 H32A 0.9800 .
C32 H32B 0.9800 .
C32 H32C 0.9800 .
C33 C34 1.505(4) .
C33 H33A 0.9900 .
C33 H33B 0.9900 .
C34 C39 1.392(4) .
C34 C35 1.409(4) .
C35 C36 1.407(4) .
C36 C37 1.401(5) .
C36 C40 1.514(4) .
C37 C38 1.388(5) .
C37 H37 0.9500 .
C38 C39 1.393(4) .
C38 C45 1.512(5) .
C39 H39 0.9500 .
C40 C41 1.549(5) .
C40 H40A 0.9900 .
C40 H40B 0.9900 .
C41 C42 1.528(5) .
C41 C44 1.528(6) .
C41 C43 1.534(6) .
C42 H42A 0.9800 .
C42 H42B 0.9800 .
C42 H42C 0.9800 .
C43 H43A 0.9800 .
C43 H43B 0.9800 .
C43 H43C 0.9800 .
C44 H44A 0.9800 .
C44 H44B 0.9800 .
C44 H44C 0.9800 .
C45 H45A 0.9800 .
C45 H45B 0.9800 .
C45 H45C 0.9800 .
C46 C59 1.540(4) .
C46 C53 1.547(4) .
C46 C47 1.555(4) .
C47 C48 1.395(4) .
C47 C52 1.396(4) .
C48 C49 1.392(5) .
C48 H48 0.9500 .
C49 C50 1.388(5) .
C49 H49 0.9500 .
C50 C51 1.382(5) .
C50 H50 0.9500 .
C51 C52 1.390(4) .
C51 H51 0.9500 .
C52 H52 0.9500 .
C53 C54 1.392(4) .
C53 C58 1.401(5) .
C54 C55 1.391(5) .
C54 H54 0.9500 .
C55 C56 1.381(5) .
C55 H55 0.9500 .
C56 C57 1.389(5) .
C56 H56 0.9500 .
C57 C58 1.387(5) .
C57 H57 0.9500 .
C58 H58 0.9500 .
C59 C60 1.388(4) .
C59 C64 1.397(4) .
C60 C61 1.391(4) .
C60 H60 0.9500 .
C61 C62 1.381(5) .
C61 H61 0.9500 .
C62 C63 1.389(5) .
C62 H62 0.9500 .
C63 C64 1.391(4) .
C63 H63 0.9500 .
C64 H64 0.9500 .
O100 C104 1.427(5) .
O100 C101 1.436(5) .
C101 C102 1.489(7) .
C101 C112 1.89(2) .
C101 H10A 0.9900 .
C101 H10B 0.9900 .
C101 H10C 0.9900 .
C101 H10D 0.9900 .
C102 C103 1.524(7) .
C102 H10E 0.9900 .
C102 H10F 0.9900 .
C103 C104 1.449(7) .
C103 H10G 0.9900 .
C103 H10H 0.9900 .
C104 C113 1.381(15) .
C104 H10I 0.9900 .
C104 H10J 0.9900 .
C104 H10K 0.9900 .
C104 H10L 0.9900 .
C112 C113 1.43(2) .
C112 H11A 0.9900 .
C112 H11B 0.9900 .
C113 H11C 0.9900 .
C113 H11D 0.9900 .
O200 C201 1.427(7) .
O200 C204 1.474(7) .
C201 C202 1.497(7) .
C201 H20C 0.9900 .
C201 H20D 0.9900 .
C202 C203 1.544(8) .
C202 H20E 0.9900 .
C202 H20F 0.9900 .
C203 C204 1.484(9) .
C203 H20G 0.9900 .
C203 H20H 0.9900 .
C204 H20I 0.9900 .
C204 H20J 0.9900 .
O210 C214 1.459(15) .
O210 C211 1.464(14) .
C211 C212 1.474(15) .
C211 H21A 0.9900 .
C211 H21B 0.9900 .
C212 C213 1.554(15) .
C212 H21C 0.9900 .
C212 H21D 0.9900 .
C213 C214 1.376(14) .
C213 H21E 0.9900 .
C213 H21F 0.9900 .
C214 H21G 0.9900 .
C214 H21H 0.9900 .
O300 C301 1.508(10) .
O300 C304 1.515(13) .
C301 C302 1.486(13) .
C301 H30D 0.9900 .
C301 H30E 0.9900 .
C302 C303 1.573(13) .
C302 C302 1.94(2) 2_655
C302 H30F 0.9900 .
C302 H30G 0.9900 .
C303 C304 1.343(13) .
C303 C304 2.032(16) 2_655
C303 H30H 0.9900 .
C303 H30I 0.9900 .
C304 C303 2.032(16) 2_655
C304 H30J 0.9900 .
C304 H30K 0.9900 .
O400 C401 1.452(12) .
C401 C402 1.398(12) .
C401 H40D 0.9900 .
C401 H40E 0.9900 .
C402 C403 1.607(13) .
C402 H40F 0.9900 .
C402 H40G 0.9900 .
C403 C402 1.35(2) 2_775
C403 H40H 0.9900 .
C403 H40I 0.9900 .

loop_
_geom_torsion_atom_site_label_1
_geom_torsion_atom_site_label_2
_geom_torsion_atom_site_label_3
_geom_torsion_atom_site_label_4
_geom_torsion
_geom_torsion_site_symmetry_1
_geom_torsion_site_symmetry_4
O3 U1 O1 C9 52.9(4) . .
O2 U1 O1 C9 -139.5(3) . .
N4 U1 O1 C9 134.8(4) . .
N3 U1 O1 C9 -37.3(4) . .
N1 U1 O1 C9 -12.1(3) . .
N2 U1 O1 C9 -78.1(4) . .
O3 U1 O2 C22 -136.5(3) . .
O1 U1 O2 C22 56.1(3) . .
N4 U1 O2 C22 135.3(3) . .
N3 U1 O2 C22 -76.4(3) . .
N1 U1 O2 C22 -34.0(4) . .
N2 U1 O2 C22 -9.9(3) . .
O1 U1 O3 C35 -158.7(3) . .
O2 U1 O3 C35 34.0(3) . .
N4 U1 O3 C35 123.9(3) . .
N3 U1 O3 C35 -30.5(3) . .
N1 U1 O3 C35 -97.1(3) . .
N2 U1 O3 C35 -56.9(3) . .
O3 U1 N1 C6 36.19(18) . .
O1 U1 N1 C6 162.5(2) . .
O2 U1 N1 C6 -85.4(2) . .
N4 U1 N1 C6 110.36(19) . .
N3 U1 N1 C6 -38.00(17) . .
N2 U1 N1 C6 -110.82(19) . .
O3 U1 N1 C1 160.8(2) . .
O1 U1 N1 C1 -73.0(2) . .
O2 U1 N1 C1 39.2(2) . .
N4 U1 N1 C1 -125.1(2) . .
N3 U1 N1 C1 86.6(2) . .
N2 U1 N1 C1 13.76(18) . .
O3 U1 N1 C7 -77.24(18) . .
O1 U1 N1 C7 49.02(18) . .
O2 U1 N1 C7 161.17(16) . .
N4 U1 N1 C7 -3.1(2) . .
N3 U1 N1 C7 -151.4(2) . .
N2 U1 N1 C7 135.8(2) . .
O3 U1 N2 C2 -81.1(2) . .
O1 U1 N2 C2 38.69(18) . .
O2 U1 N2 C2 163.7(2) . .
N4 U1 N2 C2 97.6(2) . .
N3 U1 N2 C2 -108.83(19) . .
N1 U1 N2 C2 -36.37(18) . .
O3 U1 N2 C3 42.4(2) . .
O1 U1 N2 C3 162.1(2) . .
O2 U1 N2 C3 -72.9(2) . .
N4 U1 N2 C3 -138.9(2) . .
N3 U1 N2 C3 14.60(18) . .
N1 U1 N2 C3 87.1(2) . .
O3 U1 N2 C20 164.99(15) . .
O1 U1 N2 C20 -75.24(17) . .
O2 U1 N2 C20 49.78(16) . .
N4 U1 N2 C20 -16.3(2) . .
N3 U1 N2 C20 137.24(18) . .
N1 U1 N2 C20 -150.30(18) . .
O3 U1 N3 C4 165.55(18) . .
O1 U1 N3 C4 -81.75(19) . .
O2 U1 N3 C4 37.21(16) . .
N4 U1 N3 C4 112.8(2) . .
N1 U1 N3 C4 -108.36(18) . .
N2 U1 N3 C4 -36.39(16) . .
O3 U1 N3 C5 -69.73(19) . .
O1 U1 N3 C5 43.0(2) . .
O2 U1 N3 C5 161.9(2) . .
N4 U1 N3 C5 -122.5(2) . .
N1 U1 N3 C5 16.36(18) . .
N2 U1 N3 C5 88.32(19) . .
O3 U1 N3 C33 52.64(16) . .
O1 U1 N3 C33 165.34(16) . .
O2 U1 N3 C33 -75.70(16) . .
N4 U1 N3 C33 -0.1(3) . .
N1 U1 N3 C33 138.73(18) . .
N2 U1 N3 C33 -149.31(18) . .
O3 U1 N4 C46 -40.7(4) . .
O1 U1 N4 C46 -160.9(4) . .
O2 U1 N4 C46 80.6(4) . .
N3 U1 N4 C46 8.2(5) . .
N1 U1 N4 C46 -111.3(4) . .
N2 U1 N4 C46 140.3(4) . .
C6 N1 C1 C2 133.5(3) . .
C7 N1 C1 C2 -106.1(3) . .
U1 N1 C1 C2 10.7(3) . .
C3 N2 C2 C1 -68.1(3) . .
C20 N2 C2 C1 168.8(2) . .
U1 N2 C2 C1 58.8(3) . .
N1 C1 C2 N2 -47.6(3) . .
C2 N2 C3 C4 131.1(3) . .
C20 N2 C3 C4 -108.3(3) . .
U1 N2 C3 C4 9.1(3) . .
C5 N3 C4 C3 -69.4(3) . .
C33 N3 C4 C3 169.0(2) . .
U1 N3 C4 C3 58.7(3) . .
N2 C3 C4 N3 -46.2(3) . .
C4 N3 C5 C6 130.6(3) . .
C33 N3 C5 C6 -110.5(3) . .
U1 N3 C5 C6 7.4(3) . .
C1 N1 C6 C5 -69.0(3) . .
C7 N1 C6 C5 168.6(2) . .
U1 N1 C6 C5 59.5(3) . .
N3 C5 C6 N1 -45.7(3) . .
C6 N1 C7 C8 165.2(3) . .
C1 N1 C7 C8 43.5(4) . .
U1 N1 C7 C8 -82.2(3) . .
N1 C7 C8 C13 -119.5(3) . .
N1 C7 C8 C9 59.4(4) . .
U1 O1 C9 C8 -11.1(5) . .
U1 O1 C9 C10 165.8(3) . .
C13 C8 C9 O1 175.9(3) . .
C7 C8 C9 O1 -3.0(4) . .
C13 C8 C9 C10 -0.9(5) . .
C7 C8 C9 C10 -179.9(3) . .
O1 C9 C10 C11 -175.3(3) . .
C8 C9 C10 C11 1.5(5) . .
O1 C9 C10 C14 1.7(5) . .
C8 C9 C10 C14 178.5(3) . .
C9 C10 C11 C12 -1.2(5) . .
C14 C10 C11 C12 -178.1(3) . .
C10 C11 C12 C13 0.2(5) . .
C10 C11 C12 C19 178.7(3) . .
C11 C12 C13 C8 0.5(5) . .
C19 C12 C13 C8 -178.1(3) . .
C9 C8 C13 C12 -0.1(5) . .
C7 C8 C13 C12 178.8(3) . .
C11 C10 C14 C15 -85.6(4) . .
C9 C10 C14 C15 97.6(4) . .
C10 C14 C15 C18 60.3(5) . .
C10 C14 C15 C16 -62.0(5) . .
C10 C14 C15 C17 179.8(3) . .
C2 N2 C20 C21 164.7(2) . .
C3 N2 C20 C21 43.0(3) . .
U1 N2 C20 C21 -82.0(2) . .
N2 C20 C21 C26 -121.5(3) . .
N2 C20 C21 C22 55.4(4) . .
U1 O2 C22 C23 159.4(2) . .
U1 O2 C22 C21 -16.5(5) . .
C26 C21 C22 O2 179.5(3) . .
C20 C21 C22 O2 2.5(4) . .
C26 C21 C22 C23 3.4(4) . .
C20 C21 C22 C23 -173.5(3) . .
O2 C22 C23 C24 -179.0(3) . .
C21 C22 C23 C24 -3.0(4) . .
O2 C22 C23 C27 -1.2(4) . .
C21 C22 C23 C27 174.8(3) . .
C22 C23 C24 C25 0.7(5) . .
C27 C23 C24 C25 -177.2(3) . .
C23 C24 C25 C26 1.4(5) . .
C23 C24 C25 C32 179.2(3) . .
C24 C25 C26 C21 -1.0(5) . .
C32 C25 C26 C21 -178.8(3) . .
C22 C21 C26 C25 -1.4(5) . .
C20 C21 C26 C25 175.6(3) . .
C24 C23 C27 C28 -78.5(4) . .
C22 C23 C27 C28 103.8(3) . .
C23 C27 C28 C31 -56.7(3) . .
C23 C27 C28 C29 63.9(3) . .
C23 C27 C28 C30 -175.8(3) . .
C4 N3 C33 C34 169.5(2) . .
C5 N3 C33 C34 48.5(3) . .
U1 N3 C33 C34 -77.1(2) . .
N3 C33 C34 C39 -134.8(3) . .
N3 C33 C34 C35 50.4(4) . .
U1 O3 C35 C36 -170.0(2) . .
U1 O3 C35 C34 8.8(5) . .
C39 C34 C35 O3 -178.5(3) . .
C33 C34 C35 O3 -3.8(4) . .
C39 C34 C35 C36 0.2(4) . .
C33 C34 C35 C36 174.9(3) . .
O3 C35 C36 C37 175.7(3) . .
C34 C35 C36 C37 -3.0(4) . .
O3 C35 C36 C40 0.4(4) . .
C34 C35 C36 C40 -178.3(3) . .
C35 C36 C37 C38 3.6(5) . .
C40 C36 C37 C38 178.9(3) . .
C36 C37 C38 C39 -1.2(5) . .
C36 C37 C38 C45 179.1(3) . .
C35 C34 C39 C38 2.2(4) . .
C33 C34 C39 C38 -172.6(3) . .
C37 C38 C39 C34 -1.7(5) . .
C45 C38 C39 C34 178.0(3) . .
C37 C36 C40 C41 75.5(4) . .
C35 C36 C40 C41 -109.3(4) . .
C36 C40 C41 C42 174.3(3) . .
C36 C40 C41 C44 55.5(5) . .
C36 C40 C41 C43 -66.5(4) . .
U1 N4 C46 C59 6.1(5) . .
U1 N4 C46 C53 127.8(3) . .
U1 N4 C46 C47 -111.7(4) . .
N4 C46 C47 C48 -29.8(4) . .
C59 C46 C47 C48 -147.4(3) . .
C53 C46 C47 C48 91.6(3) . .
N4 C46 C47 C52 151.4(3) . .
C59 C46 C47 C52 33.8(4) . .
C53 C46 C47 C52 -87.2(3) . .
C52 C47 C48 C49 -0.1(4) . .
C46 C47 C48 C49 -178.9(3) . .
C47 C48 C49 C50 0.7(5) . .
C48 C49 C50 C51 -0.9(5) . .
C49 C50 C51 C52 0.5(5) . .
C50 C51 C52 C47 0.1(5) . .
C48 C47 C52 C51 -0.3(4) . .
C46 C47 C52 C51 178.5(3) . .
N4 C46 C53 C54 136.1(3) . .
C59 C46 C53 C54 -104.9(3) . .
C47 C46 C53 C54 13.5(4) . .
N4 C46 C53 C58 -43.3(4) . .
C59 C46 C53 C58 75.7(3) . .
C47 C46 C53 C58 -165.9(3) . .
C58 C53 C54 C55 0.8(4) . .
C46 C53 C54 C55 -178.6(3) . .
C53 C54 C55 C56 -0.3(5) . .
C54 C55 C56 C57 -0.5(5) . .
C55 C56 C57 C58 0.8(5) . .
C56 C57 C58 C53 -0.3(5) . .
C54 C53 C58 C57 -0.5(5) . .
C46 C53 C58 C57 178.9(3) . .
N4 C46 C59 C60 129.4(3) . .
C53 C46 C59 C60 8.8(4) . .
C47 C46 C59 C60 -110.1(3) . .
N4 C46 C59 C64 -53.0(3) . .
C53 C46 C59 C64 -173.5(3) . .
C47 C46 C59 C64 67.6(3) . .
C64 C59 C60 C61 0.7(5) . .
C46 C59 C60 C61 178.4(3) . .
C59 C60 C61 C62 -0.3(5) . .
C60 C61 C62 C63 0.0(5) . .
C61 C62 C63 C64 0.0(5) . .
C62 C63 C64 C59 0.4(5) . .
C60 C59 C64 C63 -0.8(4) . .
C46 C59 C64 C63 -178.6(3) . .
C104 O100 C101 C102 21.8(6) . .
C104 O100 C101 C112 -39.2(8) . .
O100 C101 C102 C103 1.8(6) . .
C112 C101 C102 C103 92.0(8) . .
C101 C102 C103 C104 -24.3(7) . .
C101 O100 C104 C113 23.6(10) . .
C101 O100 C104 C103 -36.9(6) . .
C102 C103 C104 C113 -63.4(8) . .
C102 C103 C104 O100 37.9(7) . .
O100 C101 C112 C113 39.6(12) . .
C102 C101 C112 C113 -66.1(11) . .
O100 C104 C113 C112 12(2) . .
C103 C104 C113 C112 107.2(19) . .
C101 C112 C113 C104 -31.1(18) . .
C204 O200 C201 C202 -14.5(8) . .
O200 C201 C202 C203 32.0(8) . .
C201 C202 C203 C204 -37.6(8) . .
C201 O200 C204 C203 -10.6(8) . .
C202 C203 C204 O200 30.6(9) . .
C214 O210 C211 C212 37(2) . .
O210 C211 C212 C213 -30(3) . .
C211 C212 C213 C214 17(3) . .
C212 C213 C214 O210 5(3) . .
C211 O210 C214 C213 -27(2) . .
C304 O300 C301 C302 -34.2(12) . .
O300 C301 C302 C303 30.7(12) . .
O300 C301 C302 C302 21.0(9) . 2_655
C301 C302 C303 C304 -27(2) . .
C302 C302 C303 C304 -7.4(15) 2_655 .
C301 C302 C303 C304 128(6) . 2_655
C302 C302 C303 C304 148(6) 2_655 2_655
C302 C303 C304 O300 4.8(17) . .
C304 C303 C304 O300 0.7(12) 2_655 .
C302 C303 C304 C303 4.1(9) . 2_655
C304 C303 C304 C303 0.000(2) 2_655 2_655
C301 O300 C304 C303 20.0(16) . .
C301 O300 C304 C303 21.0(10) . 2_655
O400 C401 C402 C403 28.2(19) . .
C401 C402 C403 C402 -7(2) . 2_775
